data_4321461
loop_
_publ_author_name
'Albert Escuer'
'Joan Cano'
'Mohamed A. S. Goher'
'Yves Journaux'
'Francesc Lloret'
'Franz A. Mautner'
'Ramon Vicente'

_publ_section_title
;
 Synthesis, Structural Characterization, and Monte Carlo Simulation of the
 Magnetic Properties of Two New Alternating MnII Azide 2-D Honeycombs.
 Study of the Ferromagnetic Ordered Phase below 20 K
;
_journal_name_full 'Inorganic Chemistry'
_journal_page_first 4688
_journal_page_last 4695
_journal_paper_doi 10.1021/ic000335h
_journal_volume 39
_journal_year 2000
_chemical_formula_sum 'C14 H18 Mn N8'
_chemical_formula_weight 353.30
_chemical_name_common '[Mn(4-Ethylpyridine)2(N3)2]n'
_chemical_name_systematic
;
 ?
;
_space_group_IT_number 14
_symmetry_cell_setting monoclinic
_symmetry_space_group_name_Hall '-P 2ybc'
_symmetry_space_group_name_H-M 'P 1 21/c 1'
_atom_sites_solution_hydrogens geom
_atom_sites_solution_primary direct
_atom_sites_solution_secondary difmap
_audit_creation_method SHELXL
_cell_angle_alpha 90.00
_cell_angle_beta 117.06(2)
_cell_angle_gamma 90.00
_cell_formula_units_Z 4
_cell_length_a 14.416(3)
_cell_length_b 8.515(2)
_cell_length_c 15.728(4)
_cell_measurement_reflns_used 81
_cell_measurement_temperature 295(2)
_cell_measurement_theta_max 12.9
_cell_measurement_theta_min 8.7
_cell_volume 1719.3(8)
_computing_molecular_graphics 'SHELXTL/PC v.5.03 (Siemens Ind. Aut.)'
_computing_publication_material 'SHELXTL/PC v.5.03 (Siemens Ind. Aut.)'
_computing_structure_refinement 'SHELXL-93 (Sheldrick, 1993)'
_computing_structure_solution 'SHELXS-86 (Sheldrick, 1990)'
_diffrn_ambient_temperature 295(2)
_diffrn_measurement_device 'mod. STOE 4-circle-diffractometer'
_diffrn_measurement_method 'Omega-scan, delta Omega: 1.25 deg.'
_diffrn_radiation_monochromator graphite
_diffrn_radiation_source 'fine-focus sealed tube'
_diffrn_radiation_type MoK\a
_diffrn_radiation_wavelength 0.71069
_diffrn_reflns_av_R_equivalents 0.0338
_diffrn_reflns_av_sigmaI/netI 0.0498
_diffrn_reflns_limit_h_max 17
_diffrn_reflns_limit_h_min -17
_diffrn_reflns_limit_k_max 10
_diffrn_reflns_limit_k_min -10
_diffrn_reflns_limit_l_max 19
_diffrn_reflns_limit_l_min -19
_diffrn_reflns_number 3912
_diffrn_reflns_theta_max 26.00
_diffrn_reflns_theta_min 2.80
_diffrn_standards_decay_% 33
_diffrn_standards_interval_count 100
_diffrn_standards_interval_time '80 min'
_diffrn_standards_number '2 (0 1 3, 3 0 -8)'
_exptl_absorpt_coefficient_mu 0.779
_exptl_absorpt_correction_T_max 1.000
_exptl_absorpt_correction_T_min 0.492
_exptl_absorpt_correction_type DIFABS
_exptl_crystal_colour 'transparent yellow'
_exptl_crystal_density_diffrn 1.365
_exptl_crystal_density_meas 1.36(2)
_exptl_crystal_density_method 'suspension method'
_exptl_crystal_description plate
_exptl_crystal_F_000 732
_exptl_crystal_size_max 0.55
_exptl_crystal_size_mid 0.40
_exptl_crystal_size_min 0.18
_refine_diff_density_max 0.245
_refine_diff_density_min -0.333
_refine_diff_density_rms 0.055
_refine_ls_extinction_method none
_refine_ls_goodness_of_fit_all 1.123
_refine_ls_goodness_of_fit_obs 1.077
_refine_ls_hydrogen_treatment noref
_refine_ls_matrix_type full
_refine_ls_number_parameters 220
_refine_ls_number_reflns 3118
_refine_ls_number_restraints 0
_refine_ls_restrained_S_all 1.150
_refine_ls_restrained_S_obs 1.077
_refine_ls_R_factor_all 0.1004
_refine_ls_R_factor_obs 0.0523
_refine_ls_shift/esd_max 0.247
_refine_ls_shift/esd_mean 0.014
_refine_ls_structure_factor_coef Fsqd
_refine_ls_weighting_details 'w=3D1/[\s^2^(Fo^2^)+(0.0542P)^2^+1.3174P] where P=3D(Fo^2^+2Fc^2^)/3'
_refine_ls_weighting_scheme calc
_refine_ls_wR_factor_all 0.1577
_refine_ls_wR_factor_obs 0.1143
_reflns_number_observed 1943
_reflns_number_total 3130
_reflns_observed_criterion >2sigma(I)
_cod_data_source_file ic000335h_2.cif
_cod_data_source_block mam16a
_cod_depositor_comments
;
The following automatic conversions were performed:

'_refine_ls_weighting_scheme' value 'calc
w=3D1/[\s^2^(Fo^2^)+(0.0542P)^2^+1.3174P] where P=3D(Fo^2^+2Fc^2^)/3'
was changed to 'calc'. New tag '_refine_ls_weighting_details' was
created. The value of the new tag was set to
'w=3D1/[\s^2^(Fo^2^)+(0.0542P)^2^+1.3174P] where
P=3D(Fo^2^+2Fc^2^)/3'.

Automatic conversion script
Id: cif_fix_values 3143 2015-03-26 13:38:13Z robertas 
;
_cod_original_cell_volume 1719.3(7)
_cod_database_code 4321461

loop_
_symmetry_equiv_pos_as_xyz
'x, y, z'
'-x, y+1/2, -z+1/2'
'-x, -y, -z'
'x, -y-1/2, z-1/2'

loop_
_atom_site_aniso_label
_atom_site_aniso_U_11
_atom_site_aniso_U_22
_atom_site_aniso_U_33
_atom_site_aniso_U_23
_atom_site_aniso_U_13
_atom_site_aniso_U_12
Mn1 0.0573(4) 0.0516(4) 0.0488(4) -0.0003(4) 0.0248(3) -0.0015(4)
N11 0.052(2) 0.061(2) 0.052(2) 0.004(2) 0.020(2) 0.005(2)
N12 0.065(3) 0.055(2) 0.063(2) 0.001(2) 0.027(2) 0.008(2)
N13 0.068(3) 0.099(4) 0.113(4) 0.000(3) 0.030(3) 0.030(3)
N21 0.094(3) 0.079(3) 0.100(3) -0.028(3) 0.061(3) -0.008(3)
N22 0.054(2) 0.062(2) 0.053(2) -0.006(2) 0.022(2) -0.004(2)
N23 0.082(3) 0.078(3) 0.057(2) -0.020(2) 0.020(2) 0.012(3)
N1 0.056(2) 0.060(2) 0.061(2) 0.000(2) 0.029(2) -0.001(2)
C1 0.055(3) 0.063(3) 0.084(4) -0.006(3) 0.032(3) -0.001(3)
C2 0.062(3) 0.064(3) 0.096(4) -0.011(3) 0.032(3) -0.008(3)
C3 0.062(3) 0.075(4) 0.084(4) -0.006(3) 0.030(3) -0.016(3)
C4 0.056(3) 0.092(4) 0.125(5) 0.000(4) 0.045(3) 0.004(3)
C5 0.066(3) 0.066(3) 0.103(4) 0.001(3) 0.042(3) 0.005(3)
C6 0.080(4) 0.099(5) 0.141(6) -0.013(5) 0.052(4) -0.014(4)
C7 0.091(5) 0.137(7) 0.160(7) 0.014(6) 0.045(5) -0.025(5)
N2 0.067(3) 0.061(3) 0.058(2) -0.001(2) 0.025(2) 0.000(2)
C8 0.069(3) 0.062(3) 0.091(4) 0.007(3) 0.033(3) 0.000(3)
C9 0.096(5) 0.058(3) 0.103(4) -0.003(3) 0.049(4) -0.013(3)
C10 0.078(4) 0.081(4) 0.083(4) -0.007(3) 0.028(3) -0.015(3)
C11 0.062(3) 0.095(5) 0.103(5) -0.015(4) 0.017(3) -0.002(3)
C12 0.069(4) 0.066(3) 0.095(4) -0.011(3) 0.021(3) 0.000(3)
C13 0.097(6) 0.124(6) 0.144(7) -0.005(6) 0.021(5) -0.033(6)
C14 0.086(9) 0.136(10) 0.210(17) 0.013(11) 0.011(9) -0.033(7)
C16 0.097(6) 0.124(6) 0.144(7) -0.005(6) 0.021(5) -0.033(6)
C15 0.153(53) 0.232(65) 0.197(64) -0.015(52) 0.030(42) -0.115(49)

loop_
_atom_site_label
_atom_site_type_symbol
_atom_site_fract_x
_atom_site_fract_y
_atom_site_fract_z
_atom_site_U_iso_or_equiv
_atom_site_thermal_displace_type
_atom_site_occupancy
_atom_site_calc_flag
_atom_site_refinement_flags
_atom_site_disorder_group
Mn1 Mn 0.49675(5) -0.00647(8) 0.38675(4) 0.0523(2) Uani 1 d . .
N11 N 0.5760(3) -0.1213(4) 0.5312(2) 0.0561(9) Uani 1 d . .
N12 N 0.6630(3) -0.1655(5) 0.5671(3) 0.0617(10) Uani 1 d . .
N13 N 0.7483(4) -0.2085(6) 0.6021(4) 0.098(2) Uani 1 d . .
N21 N 0.5833(4) -0.1549(5) 0.3331(3) 0.0843(13) Uani 1 d . .
N22 N 0.5853(3) -0.2551(5) 0.2844(3) 0.0571(9) Uani 1 d . .
N23 N 0.5924(3) -0.3551(5) 0.2380(3) 0.0769(12) Uani 1 d . .
N1 N 0.6257(3) 0.1757(4) 0.4314(3) 0.0581(9) Uani 1 d . .
C1 C 0.6071(4) 0.3271(6) 0.4373(4) 0.0674(13) Uani 1 d . .
H1 H 0.5395(4) 0.3562(6) 0.4235(4) 0.081 Uiso 1 calc R .
C2 C 0.6801(4) 0.4425(6) 0.4622(4) 0.0755(14) Uani 1 d . .
H2 H 0.6617(4) 0.5466(6) 0.4642(4) 0.091 Uiso 1 calc R .
C3 C 0.7813(4) 0.4044(7) 0.4843(4) 0.0751(15) Uani 1 d . .
C4 C 0.8009(4) 0.2480(7) 0.4770(5) 0.090(2) Uani 1 d . .
H4 H 0.8679(4) 0.2165(7) 0.4902(5) 0.108 Uiso 1 calc R .
C5 C 0.7235(4) 0.1381(7) 0.4506(4) 0.0772(15) Uani 1 d . .
H5 H 0.7394(4) 0.0336(7) 0.4459(4) 0.093 Uiso 1 calc R .
C6 C 0.8680(5) 0.5279(8) 0.5175(6) 0.106(2) Uani 1 d . .
H6A H 0.8704(5) 0.5818(8) 0.5728(6) 0.127 Uiso 1 calc R .
H6B H 0.9342(5) 0.4750(8) 0.5373(6) 0.127 Uiso 1 calc R .
C7 C 0.8554(5) 0.6428(10) 0.4457(6) 0.134(3) Uani 1 d . .
H7A H 0.9156(18) 0.7097(37) 0.4690(14) 0.161 Uiso 1 calc R .
H7B H 0.7945(23) 0.7050(38) 0.4314(26) 0.161 Uiso 1 calc R .
H7C H 0.8477(37) 0.5903(10) 0.3889(13) 0.161 Uiso 1 calc R .
N2 N 0.3628(3) -0.1817(5) 0.3254(3) 0.0633(10) Uani 1 d . .
C8 C 0.3768(4) -0.3375(6) 0.3283(4) 0.0750(14) Uani 1 d . .
H8 H 0.4446(4) -0.3758(6) 0.3570(4) 0.090 Uiso 1 calc R .
C9 C 0.2970(5) -0.4432(7) 0.2915(4) 0.084(2) Uani 1 d . .
H9 H 0.3116(5) -0.5500(7) 0.2939(4) 0.101 Uiso 1 calc R .
C10 C 0.1958(5) -0.3933(7) 0.2510(4) 0.084(2) Uani 1 d . .
C11 C 0.1805(5) -0.2342(8) 0.2485(4) 0.095(2) Uani 1 d . .
H11 H 0.1133(5) -0.1938(8) 0.2219(4) 0.114 Uiso 1 calc R .
C12 C 0.2654(4) -0.1336(7) 0.2855(4) 0.083(2) Uani 1 d . .
H12 H 0.2528(4) -0.0261(7) 0.2819(4) 0.099 Uiso 1 calc R .
C13 C 0.1087(6) -0.5129(10) 0.2103(7) 0.135(3) Uani 0.78 d P 1
H13A H 0.1087(6) -0.5581(10) 0.1537(7) 0.161 Uiso 0.78 calc PR 1
H13B H 0.1248(6) -0.5969(10) 0.2566(7) 0.161 Uiso 0.78 calc PR 1
C14 C 0.0068(10) -0.4593(17) 0.1856(11) 0.166(6) Uani 0.78 d P 1
H14A H -0.0393(15) -0.5476(18) 0.1710(60) 0.199 Uiso 0.78 calc PR 1
H14B H -0.0163(29) -0.3921(84) 0.1307(40) 0.199 Uiso 0.78 calc PR 1
H14C H 0.0069(15) -0.4019(89) 0.2381(26) 0.199 Uiso 0.78 calc PR 1
C16 C 0.1087(6) -0.5129(10) 0.2103(7) 0.135(3) Uani 0.22 d P 2
H16A H 0.1396(46) -0.6163(75) 0.2172(41) 0.161 Uiso 0.22 calc PR 2
H16B H 0.0716(46) -0.5112(75) 0.2485(41) 0.161 Uiso 0.22 calc PR 2
C15 C 0.0434(46) -0.4947(75) 0.1241(41) 0.213(31) Uani 0.22 d P 2
H15A H -0.0249(67) -0.5207(470) 0.1160(64) 0.256 Uiso 0.22 calc PR 2
H15B H 0.0611(191) -0.5622(351) 0.0847(45) 0.256 Uiso 0.22 calc PR 2
H15C H 0.0444(224) -0.3873(123) 0.1059(97) 0.256 Uiso 0.22 calc PR 2

loop_
_atom_type_symbol
_atom_type_description
_atom_type_scat_dispersion_real
_atom_type_scat_dispersion_imag
_atom_type_scat_source
C C 0.0033 0.0016 'International Tables Vol C Tables 4.2.6.8 and 6.1.1.4'
H H 0.0000 0.0000 'International Tables Vol C Tables 4.2.6.8 and 6.1.1.4'
N N 0.0061 0.0033 'International Tables Vol C Tables 4.2.6.8 and 6.1.1.4'
Mn Mn 0.3368 0.7283 'International Tables Vol C Tables 4.2.6.8 and 6.1.1.4'

loop_
_geom_angle_atom_site_label_1
_geom_angle_atom_site_label_2
_geom_angle_atom_site_label_3
_geom_angle
_geom_angle_site_symmetry_1
_geom_angle_site_symmetry_3
_geom_angle_publ_flag
N21 Mn1 N23 101.4(2) . 2_655 yes
N21 Mn1 N11 91.2(2) . . yes
N23 Mn1 N11 167.1(2) 2_655 . yes
N21 Mn1 N1 89.0(2) . . yes
N23 Mn1 N1 86.55(15) 2_655 . yes
N11 Mn1 N1 90.95(14) . . yes
N21 Mn1 N11 169.0(2) . 3_656 yes
N23 Mn1 N11 89.6(2) 2_655 3_656 yes
N11 Mn1 N11 77.78(15) . 3_656 yes
N1 Mn1 N11 91.25(13) . 3_656 yes
N21 Mn1 N2 88.9(2) . . yes
N23 Mn1 N2 88.1(2) 2_655 . yes
N11 Mn1 N2 94.93(14) . . yes
N1 Mn1 N2 173.81(13) . . yes
N11 Mn1 N2 91.88(14) 3_656 . yes
N12 N11 Mn1 124.3(3) . . yes
N12 N11 Mn1 123.0(3) . 3_656 yes
Mn1 N11 Mn1 102.22(15) . 3_656 yes
N13 N12 N11 179.9(5) . . yes
N22 N21 Mn1 150.3(4) . . yes
N21 N22 N23 176.7(5) . . yes
N22 N23 Mn1 143.9(4) . 2_645 yes
C1 N1 C5 116.2(4) . . ?
C1 N1 Mn1 121.3(3) . . ?
C5 N1 Mn1 122.4(3) . . ?
N1 C1 C2 124.4(5) . . ?
N1 C1 H1 117.8(3) . . ?
C2 C1 H1 117.8(3) . . ?
C1 C2 C3 119.7(5) . . ?
C1 C2 H2 120.2(3) . . ?
C3 C2 H2 120.2(3) . . ?
C2 C3 C4 116.1(5) . . ?
C2 C3 C6 122.1(5) . . ?
C4 C3 C6 121.8(5) . . ?
C5 C4 C3 121.2(5) . . ?
C5 C4 H4 119.4(3) . . ?
C3 C4 H4 119.4(3) . . ?
N1 C5 C4 122.3(5) . . ?
N1 C5 H5 118.8(3) . . ?
C4 C5 H5 118.8(3) . . ?
C7 C6 C3 114.0(6) . . ?
C7 C6 H6A 108.7(5) . . ?
C3 C6 H6A 108.8(4) . . ?
C7 C6 H6B 108.8(4) . . ?
C3 C6 H6B 108.8(3) . . ?
H6A C6 H6B 107.6 . . ?
C6 C7 H7A 109.5(4) . . ?
C6 C7 H7B 109.5(4) . . ?
H7A C7 H7B 109.5 . . ?
C6 C7 H7C 109.5(5) . . ?
H7A C7 H7C 109.5 . . ?
H7B C7 H7C 109.5 . . ?
C12 N2 C8 115.8(5) . . ?
C12 N2 Mn1 120.9(4) . . ?
C8 N2 Mn1 123.3(4) . . ?
N2 C8 C9 123.6(5) . . ?
N2 C8 H8 118.2(3) . . ?
C9 C8 H8 118.2(3) . . ?
C8 C9 C10 120.5(6) . . ?
C8 C9 H9 119.8(3) . . ?
C10 C9 H9 119.8(4) . . ?
C9 C10 C11 116.3(6) . . ?
C9 C10 C16 119.5(6) . . ?
C11 C10 C16 124.2(7) . . ?
C9 C10 C13 119.5(6) . . ?
C11 C10 C13 124.2(7) . . ?
C10 C11 C12 120.0(6) . . ?
C10 C11 H11 120.0(4) . . ?
C12 C11 H11 120.0(4) . . ?
N2 C12 C11 123.7(5) . . ?
N2 C12 H12 118.2(3) . . ?
C11 C12 H12 118.2(4) . . ?
C14 C13 C10 117.2(9) . . ?
C14 C13 H13A 107.9(8) . . ?
C10 C13 H13A 108.0(5) . . ?
C14 C13 H13B 108.1(7) . . ?
C10 C13 H13B 108.0(4) . . ?
H13A C13 H13B 107.3 . . ?
C13 C14 H14A 109.5(7) . . ?
C13 C14 H14B 109.5(8) . . ?
H14A C14 H14B 109.5 . . ?
C13 C14 H14C 109.4(8) . . ?
H14A C14 H14C 109.5 . . ?
H14B C14 H14C 109.5 . . ?
C15 C16 C10 116.2(26) . . ?
C15 C16 H16A 107.5(49) . . ?
C10 C16 H16A 108.3(31) . . ?
C15 C16 H16B 108.6(53) . . ?
C10 C16 H16B 108.4(32) . . ?
H16A C16 H16B 107.5(58) . . ?
C16 C15 H15A 109.4(25) . . ?
C16 C15 H15B 110.1(32) . . ?
H15A C15 H15B 109.47(7) . . ?
C16 C15 H15C 109.0(28) . . ?
H15A C15 H15C 109.47(11) . . ?
H15B C15 H15C 109.5(2) . . ?

loop_
_geom_bond_atom_site_label_1
_geom_bond_atom_site_label_2
_geom_bond_distance
_geom_bond_site_symmetry_2
_geom_bond_publ_flag
Mn1 N21 2.197(4) . yes
Mn1 N23 2.206(4) 2_655 yes
Mn1 N11 2.250(4) . yes
Mn1 N1 2.273(4) . yes
Mn1 N11 2.276(4) 3_656 yes
Mn1 N2 2.278(4) . yes
N11 N12 1.179(5) . yes
N11 Mn1 2.276(4) 3_656 yes
N12 N13 1.155(5) . yes
N21 N22 1.155(5) . yes
N22 N23 1.156(5) . yes
N23 Mn1 2.206(4) 2_645 yes
N1 C1 1.329(6) . ?
N1 C5 1.339(6) . ?
C1 C2 1.362(7) . ?
C1 H1 0.93 . ?
C2 C3 1.376(7) . ?
C2 H2 0.93 . ?
C3 C4 1.377(8) . ?
C3 C6 1.531(8) . ?
C4 C5 1.368(7) . ?
C4 H4 0.93 . ?
C5 H5 0.93 . ?
C6 C7 1.442(9) . ?
C6 H6A 0.97 . ?
C6 H6B 0.97 . ?
C7 H7A 0.96 . ?
C7 H7B 0.96 . ?
C7 H7C 0.96 . ?
N2 C12 1.316(6) . ?
N2 C8 1.340(6) . ?
C8 C9 1.365(7) . ?
C8 H8 0.93 . ?
C9 C10 1.368(8) . ?
C9 H9 0.93 . ?
C10 C11 1.370(8) . ?
C10 C16 1.514(9) . ?
C10 C13 1.514(9) . ?
C11 C12 1.386(8) . ?
C11 H11 0.93 . ?
C12 H12 0.93 . ?
C13 C14 1.413(15) . ?
C13 H13A 0.97 . ?
C13 H13B 0.97 . ?
C14 H14A 0.96 . ?
C14 H14B 0.96 . ?
C14 H14C 0.96 . ?
C16 C15 1.26(6) . ?
C16 H16A 0.97(7) . ?
C16 H16B 0.97(6) . ?
C15 H15A 0.96 . ?
C15 H15B 0.96 . ?
C15 H15C 0.96 . ?

loop_
_geom_torsion_atom_site_label_1
_geom_torsion_atom_site_label_2
_geom_torsion_atom_site_label_3
_geom_torsion_atom_site_label_4
_geom_torsion
_geom_torsion_site_symmetry_1
_geom_torsion_site_symmetry_2
_geom_torsion_site_symmetry_3
_geom_torsion_site_symmetry_4
_geom_torsion_publ_flag
N21 Mn1 N11 N12 34.8(4) . . . . ?
N23 Mn1 N11 N12 -132.9(6) 2_655 . . . ?
N1 Mn1 N11 N12 -54.3(4) . . . . ?
N11 Mn1 N11 N12 -145.3(4) 3_656 . . . ?
N2 Mn1 N11 N12 123.8(4) . . . . ?
N21 Mn1 N11 Mn1 -179.9(2) . . . 3_656 ?
N23 Mn1 N11 Mn1 12.4(7) 2_655 . . 3_656 ?
N1 Mn1 N11 Mn1 91.07(15) . . . 3_656 ?
N11 Mn1 N11 Mn1 0.0 3_656 . . 3_656 ?
N2 Mn1 N11 Mn1 -90.9(2) . . . 3_656 ?
Mn1 N11 N12 N13 12.7(1000) . . . . ?
Mn1 N11 N12 N13 -125.8(1000) 3_656 . . . ?
N23 Mn1 N21 N22 -72.0(8) 2_655 . . . ?
N11 Mn1 N21 N22 110.8(8) . . . . ?
N1 Mn1 N21 N22 -158.3(8) . . . . ?
N11 Mn1 N21 N22 110.1(10) 3_656 . . . ?
N2 Mn1 N21 N22 15.8(8) . . . . ?
Mn1 N21 N22 N23 -169.4(76) . . . . ?
N21 N22 N23 Mn1 -173.9(77) . . . 2_645 ?
N21 Mn1 N1 C1 153.2(4) . . . . ?
N23 Mn1 N1 C1 51.7(4) 2_655 . . . ?
N11 Mn1 N1 C1 -115.6(4) . . . . ?
N11 Mn1 N1 C1 -37.8(4) 3_656 . . . ?
N2 Mn1 N1 C1 82.6(14) . . . . ?
N21 Mn1 N1 C5 -25.0(4) . . . . ?
N23 Mn1 N1 C5 -126.4(4) 2_655 . . . ?
N11 Mn1 N1 C5 66.3(4) . . . . ?
N11 Mn1 N1 C5 144.1(4) 3_656 . . . ?
N2 Mn1 N1 C5 -95.6(14) . . . . ?
C5 N1 C1 C2 -0.7(8) . . . . ?
Mn1 N1 C1 C2 -179.0(4) . . . . ?
N1 C1 C2 C3 -0.8(9) . . . . ?
C1 C2 C3 C4 1.7(8) . . . . ?
C1 C2 C3 C6 -177.0(6) . . . . ?
C2 C3 C4 C5 -1.1(9) . . . . ?
C6 C3 C4 C5 177.6(6) . . . . ?
C1 N1 C5 C4 1.4(8) . . . . ?
Mn1 N1 C5 C4 179.6(4) . . . . ?
C3 C4 C5 N1 -0.5(9) . . . . ?
C2 C3 C6 C7 -66.0(8) . . . . ?
C4 C3 C6 C7 115.5(7) . . . . ?
N21 Mn1 N2 C12 -141.8(4) . . . . ?
N23 Mn1 N2 C12 -40.4(4) 2_655 . . . ?
N11 Mn1 N2 C12 127.0(4) . . . . ?
N1 Mn1 N2 C12 -71.2(14) . . . . ?
N11 Mn1 N2 C12 49.1(4) 3_656 . . . ?
N21 Mn1 N2 C8 39.0(4) . . . . ?
N23 Mn1 N2 C8 140.5(4) 2_655 . . . ?
N11 Mn1 N2 C8 -52.1(4) . . . . ?
N1 Mn1 N2 C8 109.7(13) . . . . ?
N11 Mn1 N2 C8 -130.0(4) 3_656 . . . ?
C12 N2 C8 C9 1.1(8) . . . . ?
Mn1 N2 C8 C9 -179.8(4) . . . . ?
N2 C8 C9 C10 -1.9(9) . . . . ?
C8 C9 C10 C11 1.2(9) . . . . ?
C8 C9 C10 C16 179.7(6) . . . . ?
C8 C9 C10 C13 179.7(6) . . . . ?
C9 C10 C11 C12 0.2(10) . . . . ?
C16 C10 C11 C12 -178.3(7) . . . . ?
C13 C10 C11 C12 -178.3(7) . . . . ?
C8 N2 C12 C11 0.4(8) . . . . ?
Mn1 N2 C12 C11 -178.8(5) . . . . ?
C10 C11 C12 N2 -1.0(10) . . . . ?
C9 C10 C13 C14 168.6(10) . . . . ?
C11 C10 C13 C14 -13.0(14) . . . . ?
C16 C10 C13 C14 0.0(1000) . . . . ?
C9 C10 C16 C15 -124.1(36) . . . . ?
C11 C10 C16 C15 54.3(38) . . . . ?
C13 C10 C16 C15 0.0(1000) . . . . ?
Mn1 N21 N23 Mn1 91.8(6) . . . 2_655 ?
Mn1 N23 N21 Mn1 91.8(6) . 2_645 2_645 2_645 ?
